data_4505444
loop_
_publ_author_name
'Vande Velde, Christophe M. L.'
'Chen, Li-Juan'
'Baeke, Jan K.'
'Moens, Maarten'
'Dieltiens, Pieter'
'Geise, Herman J.'
'Zeller, Matthias'
'Hunter, Allen D.'
'Blockhuys, Frank'

_publ_section_title
;
 The Influence of the Side Chain Length on &#x2212;OCH3&#x2212;\p
 Interactions Determining the Crystal Packing of Four Substituted
 1,4-Bis(\a-styryl)benzenes
;
_journal_issue 4
_journal_name_full 'Crystal Growth &amp; Design'
_journal_page_first 823
_journal_paper_doi 10.1021/cg0499764
_journal_volume 4
_journal_year 2004
_chemical_formula_moiety 'C44 H46 O8'
_chemical_formula_sum 'C44 H46 O8'
_chemical_formula_weight 702.81
_chemical_melting_point 462.6(15)
_chemical_name_common phe246OMT
_chemical_name_systematic
;
1,4-bis[2-(2,4,6-trimethoxyphenyl)ethenyl]-3,5bis(2-phenylethoxy)benzene
;
_space_group_IT_number 2
_symmetry_cell_setting triclinic
_symmetry_space_group_name_Hall '-P 1'
_symmetry_space_group_name_H-M 'P -1'
_atom_sites_solution_hydrogens geom
_atom_sites_solution_primary direct
_atom_sites_solution_secondary difmap
_audit_creation_method SHELXL-97
_cell_angle_alpha 88.79(2)
_cell_angle_beta 79.84(2)
_cell_angle_gamma 87.72(2)
_cell_formula_units_Z 1
_cell_length_a 6.897(2)
_cell_length_b 9.628(2)
_cell_length_c 14.066(2)
_cell_measurement_reflns_used 25
_cell_measurement_temperature 293(2)
_cell_measurement_theta_max 20.34
_cell_measurement_theta_min 6.36
_cell_volume 918.6(4)
_computing_cell_refinement 'CAD4 Express (Enraf Nonius, 1994)'
_computing_data_collection 'CAD4 Express (Enraf Nonius, 1994)'
_computing_data_reduction 'XCAD4 (Harms & Wocadlo, 1995)'
_computing_molecular_graphics 'PLATON (Spek, 1990)'
_computing_structure_refinement 'SHELXL-97 (Sheldrick, 1997)'
_computing_structure_solution 'SHELXS-97 (Sheldrick, 1997)'
_diffrn_ambient_temperature 293(2)
_diffrn_measured_fraction_theta_full 0.998
_diffrn_measured_fraction_theta_max 0.998
_diffrn_measurement_device '\k-geometry diffractometer'
_diffrn_measurement_device_type 'Enraf Nonius CAD4'
_diffrn_measurement_method 'non-profiled \w/2\q scans'
_diffrn_radiation_monochromator graphite
_diffrn_radiation_source 'fine-focus sealed tube'
_diffrn_radiation_type MoK\a
_diffrn_radiation_wavelength 0.71073
_diffrn_reflns_av_R_equivalents 0.0513
_diffrn_reflns_av_sigmaI/netI 0.1620
_diffrn_reflns_limit_h_max 8
_diffrn_reflns_limit_h_min 0
_diffrn_reflns_limit_k_max 12
_diffrn_reflns_limit_k_min -12
_diffrn_reflns_limit_l_max 17
_diffrn_reflns_limit_l_min -17
_diffrn_reflns_number 4332
_diffrn_reflns_theta_full 26.96
_diffrn_reflns_theta_max 26.96
_diffrn_reflns_theta_min 1.47
_diffrn_standards_decay_% 3
_diffrn_standards_interval_time 60
_diffrn_standards_number 3
_exptl_absorpt_coefficient_mu 0.087
_exptl_absorpt_correction_type none
_exptl_crystal_colour yellow
_exptl_crystal_density_diffrn 1.270
_exptl_crystal_density_method 'not measured'
_exptl_crystal_description needle
_exptl_crystal_F_000 374
_exptl_crystal_size_max 0.35
_exptl_crystal_size_mid 0.30
_exptl_crystal_size_min 0.10
_refine_diff_density_max 0.220
_refine_diff_density_min -0.256
_refine_diff_density_rms 0.057
_refine_ls_extinction_method none
_refine_ls_goodness_of_fit_ref 0.969
_refine_ls_hydrogen_treatment mixed
_refine_ls_matrix_type full
_refine_ls_number_parameters 277
_refine_ls_number_reflns 3989
_refine_ls_number_restraints 0
_refine_ls_restrained_S_all 0.969
_refine_ls_R_factor_all 0.2316
_refine_ls_R_factor_gt 0.0822
_refine_ls_shift/su_max 0.000
_refine_ls_shift/su_mean 0.000
_refine_ls_structure_factor_coef Fsqd
_refine_ls_weighting_details 'calc w=1/[\s^2^(Fo^2^)+(0.1032P)^2^+0.0000P] where P=(Fo^2^+2Fc^2^)/3'
_refine_ls_weighting_scheme calc
_refine_ls_wR_factor_gt 0.2014
_refine_ls_wR_factor_ref 0.2659
_reflns_number_gt 1553
_reflns_number_total 3989
_reflns_threshold_expression >2sigma(I)
_cod_data_source_file cg0499764si20040106_102721.cif
_cod_data_source_block phetrkt1
_cod_depositor_comments
;
The following automatic conversions were performed:

'_chemical_melting_point' value '188-191\%C' was changed to
'462.6(15)' - it was converted from degrees Celsius(C) to Kelvins(K),
the average value was taken and precision was estimated.

Automatic conversion script
Id: cif_fix_values 1715 2011-07-08 13:25:40Z adriana 
;
_cod_original_sg_symbol_H-M P-1
_cod_database_code 4505444

loop_
_symmetry_equiv_pos_as_xyz
'x, y, z'
'-x, -y, -z'

loop_
_atom_site_label
_atom_site_type_symbol
_atom_site_fract_x
_atom_site_fract_y
_atom_site_fract_z
_atom_site_U_iso_or_equiv
_atom_site_adp_type
_atom_site_occupancy
_atom_site_symmetry_multiplicity
_atom_site_calc_flag
_atom_site_refinement_flags
C36 C -0.5830(6) 0.0841(4) 0.3648(3) 0.0525(11) Uani 1 1 d .
C32 C -0.3507(6) 0.2335(5) 0.4099(3) 0.0520(11) Uani 1 1 d .
C1 C -0.1257(6) 0.0177(4) 0.0908(3) 0.0431(10) Uani 1 1 d .
O2 O -0.3369(5) -0.1486(3) 0.0511(2) 0.0660(10) Uani 1 1 d .
C8 C -0.2587(6) 0.1234(5) 0.2499(3) 0.0489(11) Uani 1 1 d .
H8 H -0.164(6) 0.178(4) 0.242(3) 0.059 Uiso 1 1 d .
C31 C -0.3975(6) 0.1450(4) 0.3404(3) 0.0474(10) Uani 1 1 d .
C39 C -0.1094(8) 0.3815(6) 0.4523(4) 0.0788(17) Uani 1 1 d .
H39A H -0.205(4) 0.463(3) 0.465(2) 0.118 Uiso 1 1 calc R
H39B H 0.025(4) 0.415(3) 0.4254(14) 0.118 Uiso 1 1 calc R
H39C H -0.105(5) 0.3286(18) 0.514(2) 0.118 Uiso 1 1 calc R
C34 C -0.6486(7) 0.1950(5) 0.5166(3) 0.0580(12) Uani 1 1 d .
O32 O -0.1704(5) 0.2932(4) 0.3848(2) 0.0742(11) Uani 1 1 d .
O34 O -0.7820(5) 0.2125(4) 0.6006(2) 0.0832(12) Uani 1 1 d .
C7 C -0.2657(6) 0.0354(4) 0.1806(3) 0.0509(11) Uani 1 1 d .
H7 H -0.372(6) -0.021(4) 0.191(3) 0.061 Uiso 1 1 d .
C40 C -0.7188(9) 0.2815(6) 0.6767(4) 0.0853(18) Uani 1 1 d .
H40A H -0.597(5) 0.234(3) 0.6916(19) 0.128 Uiso 1 1 calc R
H40B H -0.824(4) 0.280(4) 0.735(2) 0.128 Uiso 1 1 calc R
H40C H -0.691(6) 0.380(3) 0.6570(12) 0.128 Uiso 1 1 calc R
O36 O -0.6333(4) 0.0006(3) 0.2969(2) 0.0701(10) Uani 1 1 d .
C6 C 0.0446(6) 0.0924(4) 0.0650(3) 0.0482(11) Uani 1 1 d .
H6 H 0.075(6) 0.158(4) 0.109(3) 0.058 Uiso 1 1 d .
C41 C -0.8198(7) -0.0629(6) 0.3154(4) 0.0848(19) Uani 1 1 d .
H41A H -0.827(2) -0.124(4) 0.372(2) 0.127 Uiso 1 1 calc R
H41B H -0.836(3) -0.117(4) 0.259(2) 0.127 Uiso 1 1 calc R
H41C H -0.925(3) 0.009(2) 0.327(3) 0.127 Uiso 1 1 calc R
C11 C -0.6455(7) -0.3723(4) 0.0993(3) 0.0534(12) Uani 1 1 d .
C12 C -0.4965(9) -0.4346(6) 0.1388(4) 0.0724(15) Uani 1 1 d .
H12 H -0.378(8) -0.407(5) 0.119(4) 0.087 Uiso 1 1 d .
C2 C -0.1668(6) -0.0767(4) 0.0223(3) 0.0477(11) Uani 1 1 d .
C15 C -0.8650(11) -0.5262(7) 0.2000(5) 0.101(2) Uani 1 1 d .
H15 H -0.9914 -0.5583 0.2198 0.122 Uiso 1 1 calc R
C35 C -0.7075(7) 0.1092(5) 0.4509(3) 0.0612(13) Uani 1 1 d .
H35 H -0.824(7) 0.065(5) 0.466(3) 0.073 Uiso 1 1 d .
C33 C -0.4714(7) 0.2592(5) 0.4970(3) 0.0570(12) Uani 1 1 d .
H33 H -0.441(7) 0.318(5) 0.541(3) 0.068 Uiso 1 1 d .
C16 C -0.8349(8) -0.4205(6) 0.1315(4) 0.0779(16) Uani 1 1 d .
H16 H -0.950(8) -0.378(5) 0.104(4) 0.094 Uiso 1 1 d .
C13 C -0.5272(11) -0.5401(7) 0.2066(5) 0.0883(19) Uani 1 1 d .
H13 H -0.429(9) -0.578(6) 0.231(5) 0.106 Uiso 1 1 d .
C14 C -0.7144(13) -0.5837(6) 0.2388(5) 0.099(2) Uani 1 1 d .
H14 H -0.7375 -0.6520 0.2867 0.119 Uiso 1 1 calc R
C9 C -0.4145(7) -0.2224(5) -0.0201(3) 0.0528(12) Uani 1 1 d .
H9A H -0.323(6) -0.302(5) -0.043(3) 0.063 Uiso 1 1 d .
H9B H -0.424(7) -0.164(4) -0.074(3) 0.063 Uiso 1 1 d .
C10 C -0.6208(7) -0.2599(5) 0.0244(4) 0.0584(12) Uani 1 1 d .
H10A H -0.694(7) -0.283(5) -0.026(4) 0.070 Uiso 1 1 d .
H10B H -0.706(7) -0.173(5) 0.047(3) 0.070 Uiso 1 1 d .

loop_
_atom_site_aniso_label
_atom_site_aniso_U_11
_atom_site_aniso_U_22
_atom_site_aniso_U_33
_atom_site_aniso_U_23
_atom_site_aniso_U_13
_atom_site_aniso_U_12
C36 0.048(3) 0.058(3) 0.050(3) -0.006(2) 0.000(2) -0.013(2)
C32 0.048(3) 0.057(3) 0.051(3) -0.005(2) -0.003(2) -0.017(2)
C1 0.043(2) 0.046(2) 0.039(2) -0.0008(18) -0.0014(18) -0.0103(19)
O2 0.065(2) 0.080(2) 0.0499(18) -0.0166(16) 0.0091(15) -0.0419(17)
C8 0.046(3) 0.054(3) 0.045(2) -0.002(2) 0.0007(19) -0.018(2)
C31 0.043(2) 0.051(2) 0.046(2) -0.0027(19) -0.0007(19) -0.0102(19)
C39 0.084(4) 0.090(4) 0.063(3) -0.022(3) -0.005(3) -0.043(3)
C34 0.052(3) 0.068(3) 0.048(3) -0.008(2) 0.007(2) -0.003(2)
O32 0.066(2) 0.094(2) 0.061(2) -0.0232(18) 0.0046(16) -0.0426(18)
O34 0.065(2) 0.117(3) 0.060(2) -0.022(2) 0.0166(18) -0.022(2)
C7 0.050(3) 0.050(3) 0.050(3) -0.001(2) 0.001(2) -0.021(2)
C40 0.095(4) 0.103(4) 0.052(3) -0.014(3) 0.008(3) -0.009(3)
O36 0.0523(19) 0.092(2) 0.064(2) -0.0216(18) 0.0048(15) -0.0358(17)
C6 0.055(3) 0.045(2) 0.043(2) -0.0049(19) -0.001(2) -0.017(2)
C41 0.057(3) 0.111(5) 0.088(4) -0.013(3) -0.005(3) -0.041(3)
C11 0.053(3) 0.045(2) 0.059(3) -0.006(2) 0.000(2) -0.014(2)
C12 0.070(4) 0.069(3) 0.080(4) 0.002(3) -0.016(3) -0.018(3)
C2 0.045(2) 0.048(2) 0.049(2) 0.000(2) -0.0011(19) -0.0169(19)
C15 0.090(5) 0.086(4) 0.107(5) 0.008(4) 0.043(4) -0.020(4)
C35 0.047(3) 0.072(3) 0.060(3) -0.006(2) 0.006(2) -0.018(2)
C33 0.058(3) 0.063(3) 0.048(3) -0.010(2) -0.001(2) -0.010(2)
C16 0.057(3) 0.072(4) 0.094(4) 0.003(3) 0.018(3) -0.006(3)
C13 0.113(6) 0.078(4) 0.077(4) 0.011(3) -0.027(4) -0.002(4)
C14 0.126(6) 0.076(4) 0.080(4) 0.016(3) 0.027(4) -0.005(4)
C9 0.050(3) 0.057(3) 0.052(3) -0.001(2) -0.007(2) -0.018(2)
C10 0.048(3) 0.060(3) 0.068(3) 0.007(2) -0.012(2) -0.017(2)

loop_
_atom_type_symbol
_atom_type_description
_atom_type_scat_dispersion_real
_atom_type_scat_dispersion_imag
_atom_type_scat_source
C C 0.0033 0.0016 'International Tables Vol C Tables 4.2.6.8 and 6.1.1.4'
H H 0.0000 0.0000 'International Tables Vol C Tables 4.2.6.8 and 6.1.1.4'
O O 0.0106 0.0060 'International Tables Vol C Tables 4.2.6.8 and 6.1.1.4'

loop_
_geom_angle_atom_site_label_1
_geom_angle_atom_site_label_2
_geom_angle_atom_site_label_3
_geom_angle
_geom_angle_site_symmetry_1
O36 C36 C35 121.7(4) .
O36 C36 C31 115.8(4) .
C35 C36 C31 122.4(4) .
C33 C32 O32 121.8(4) .
C33 C32 C31 123.7(4) .
O32 C32 C31 114.4(4) .
C6 C1 C2 116.5(3) .
C6 C1 C7 124.5(4) .
C2 C1 C7 118.8(3) .
C2 O2 C9 118.4(3) .
C7 C8 C31 129.1(4) .
C7 C8 H8 117(3) .
C31 C8 H8 114(3) .
C32 C31 C36 115.0(4) .
C32 C31 C8 119.8(4) .
C36 C31 C8 125.1(4) .
O32 C39 H39A 109.5 .
O32 C39 H39B 109.5 .
H39A C39 H39B 109.5 .
O32 C39 H39C 109.5 .
H39A C39 H39C 109.5 .
H39B C39 H39C 109.5 .
O34 C34 C33 123.7(4) .
O34 C34 C35 114.7(4) .
C33 C34 C35 121.6(4) .
C32 O32 C39 118.0(4) .
C34 O34 C40 117.4(4) .
C8 C7 C1 127.6(4) .
C8 C7 H7 115(3) .
C1 C7 H7 117(3) .
O34 C40 H40A 109.5 .
O34 C40 H40B 109.5 .
H40A C40 H40B 109.5 .
O34 C40 H40C 109.5 .
H40A C40 H40C 109.5 .
H40B C40 H40C 109.5 .
C36 O36 C41 119.2(4) .
C2 C6 C1 122.3(4) 2
C2 C6 H6 119(3) 2
C1 C6 H6 119(3) .
O36 C41 H41A 109.5 .
O36 C41 H41B 109.5 .
H41A C41 H41B 109.5 .
O36 C41 H41C 109.5 .
H41A C41 H41C 109.5 .
H41B C41 H41C 109.5 .
C12 C11 C16 116.7(5) .
C12 C11 C10 125.1(4) .
C16 C11 C10 118.2(5) .
C11 C12 C13 122.7(5) .
C11 C12 H12 118(4) .
C13 C12 H12 119(4) .
C6 C2 O2 124.4(4) 2
C6 C2 C1 121.1(4) 2
O2 C2 C1 114.5(3) .
C14 C15 C16 121.2(6) .
C14 C15 H15 119.4 .
C16 C15 H15 119.4 .
C36 C35 C34 119.0(4) .
C36 C35 H35 120(3) .
C34 C35 H35 121(3) .
C34 C33 C32 118.2(4) .
C34 C33 H33 119(3) .
C32 C33 H33 123(3) .
C15 C16 C11 120.4(6) .
C15 C16 H16 120(3) .
C11 C16 H16 120(3) .
C14 C13 C12 119.8(6) .
C14 C13 H13 119(4) .
C12 C13 H13 121(4) .
C15 C14 C13 119.2(6) .
C15 C14 H14 120.4 .
C13 C14 H14 120.4 .
O2 C9 C10 107.0(4) .
O2 C9 H9A 110(3) .
C10 C9 H9A 115(2) .
O2 C9 H9B 110(3) .
C10 C9 H9B 107(3) .
H9A C9 H9B 107(4) .
C11 C10 C9 118.0(4) .
C11 C10 H10A 108(3) .
C9 C10 H10A 110(3) .
C11 C10 H10B 111(3) .
C9 C10 H10B 111(2) .
H10A C10 H10B 96(4) .

loop_
_geom_bond_atom_site_label_1
_geom_bond_atom_site_label_2
_geom_bond_distance
_geom_bond_site_symmetry_2
C36 O36 1.361(5) .
C36 C35 1.375(6) .
C36 C31 1.413(5) .
C32 C33 1.375(6) .
C32 O32 1.376(5) .
C32 C31 1.397(6) .
C1 C6 1.391(5) .
C1 C2 1.411(5) .
C1 C7 1.456(5) .
O2 C2 1.381(4) .
O2 C9 1.429(5) .
C8 C7 1.314(6) .
C8 C31 1.465(6) .
C8 H8 0.85(4) .
C39 O32 1.416(5) .
C39 H39A 1.0051 .
C39 H39B 1.0051 .
C39 H39C 1.0051 .
C34 O34 1.373(5) .
C34 C33 1.373(6) .
C34 C35 1.375(6) .
O34 C40 1.412(6) .
C7 H7 0.92(4) .
C40 H40A 0.9965 .
C40 H40B 0.9965 .
C40 H40C 0.9965 .
O36 C41 1.426(5) .
C6 C2 1.369(5) 2
C6 H6 0.95(4) .
C41 H41A 0.9791 .
C41 H41B 0.9791 .
C41 H41C 0.9791 .
C11 C12 1.365(7) .
C11 C16 1.399(6) .
C11 C10 1.488(6) .
C12 C13 1.375(8) .
C12 H12 0.87(5) .
C2 C6 1.369(5) 2
C15 C14 1.351(9) .
C15 C16 1.383(8) .
C15 H15 0.9300 .
C35 H35 0.91(5) .
C33 H33 0.90(5) .
C16 H16 1.01(5) .
C13 C14 1.370(9) .
C13 H13 0.88(6) .
C14 H14 0.9300 .
C9 C10 1.504(6) .
C9 H9A 1.00(4) .
C9 H9B 0.94(5) .
C10 H10A 0.97(5) .
C10 H10B 1.03(5) .
